data_4074455
loop_
_publ_author_name
'Tenn, William J.'
'Young, Kenneth J. H.'
'Oxgaard, Jonas'
'Nielsen, Robert J.'
'Goddard, William A.'
'Periana, Roy A.'

_publ_section_title
;
 Heterolytic CH Activation and Catalysis by an O-Donor
 Iridium&#x2212;Hydroxo Complex
;
_journal_issue 21
_journal_name_full Organometallics
_journal_page_first 5173
_journal_paper_doi 10.1021/om060657e
_journal_volume 25
_journal_year 2006
_chemical_formula_sum 'C16 H21 Cl3 Ir N O5'
_chemical_formula_weight 605.89
_chemical_name_systematic
; 
 ? 
;
_space_group_IT_number 14
_symmetry_cell_setting monoclinic
_symmetry_space_group_name_Hall '-P 2yn'
_symmetry_space_group_name_H-M 'P 1 21/n 1'
_atom_sites_solution_hydrogens geom
_atom_sites_solution_primary direct
_atom_sites_solution_secondary difmap
_audit_creation_method SHELXL-97
_cell_angle_alpha 90.00
_cell_angle_beta 93.3430(10)
_cell_angle_gamma 90.00
_cell_formula_units_Z 4
_cell_length_a 7.7108(5)
_cell_length_b 18.4718(12)
_cell_length_c 14.8523(10)
_cell_measurement_reflns_used 9122
_cell_measurement_temperature 128(2)
_cell_measurement_theta_max 0.00
_cell_measurement_theta_min 0.00
_cell_volume 2111.8(2)
_computing_cell_refinement 'Bruker SMART'
_computing_data_collection 'Bruker SMART'
_computing_data_reduction 'Bruker SAINT'
_computing_molecular_graphics 'Bruker SHELXTL'
_computing_publication_material 'Bruker SHELXTL'
_computing_structure_refinement 'SHELXL-97 (Sheldrick, 1997)'
_computing_structure_solution 'SHELXS-97 (Sheldrick, 1990)'
_diffrn_ambient_temperature 128(2)
_diffrn_measured_fraction_theta_full 0.976
_diffrn_measured_fraction_theta_max 0.976
_diffrn_measurement_device_type 'CCD area detector'
_diffrn_measurement_method 'phi and omega scans'
_diffrn_radiation_monochromator graphite
_diffrn_radiation_source 'fine-focus sealed tube'
_diffrn_radiation_type MoK\a
_diffrn_radiation_wavelength 0.71073
_diffrn_reflns_av_R_equivalents 0.0305
_diffrn_reflns_av_sigmaI/netI 0.0327
_diffrn_reflns_limit_h_max 9
_diffrn_reflns_limit_h_min -9
_diffrn_reflns_limit_k_max 19
_diffrn_reflns_limit_k_min -24
_diffrn_reflns_limit_l_max 19
_diffrn_reflns_limit_l_min -17
_diffrn_reflns_number 12793
_diffrn_reflns_theta_full 27.50
_diffrn_reflns_theta_max 27.50
_diffrn_reflns_theta_min 1.76
_exptl_absorpt_coefficient_mu 6.726
_exptl_absorpt_correction_type none
_exptl_crystal_colour orange-yello
_exptl_crystal_density_diffrn 1.906
_exptl_crystal_density_meas 0
_exptl_crystal_density_method 'not measured'
_exptl_crystal_description prism
_exptl_crystal_F_000 1168
_refine_diff_density_max 1.116
_refine_diff_density_min -0.537
_refine_diff_density_rms 0.106
_refine_ls_extinction_method none
_refine_ls_goodness_of_fit_ref 1.035
_refine_ls_hydrogen_treatment mixed
_refine_ls_matrix_type full
_refine_ls_number_parameters 240
_refine_ls_number_reflns 4724
_refine_ls_number_restraints 0
_refine_ls_restrained_S_all 1.035
_refine_ls_R_factor_all 0.0242
_refine_ls_R_factor_gt 0.0207
_refine_ls_shift/su_max 0.012
_refine_ls_shift/su_mean 0.000
_refine_ls_structure_factor_coef Fsqd
_refine_ls_weighting_details 'calc w=1/[\s^2^(Fo^2^)+(0.0251P)^2^+0.3490P] where P=(Fo^2^+2Fc^2^)/3'
_refine_ls_weighting_scheme calc
_refine_ls_wR_factor_gt 0.0502
_refine_ls_wR_factor_ref 0.0512
_reflns_number_gt 4247
_reflns_number_total 4724
_reflns_threshold_expression >2sigma(I)
_cod_data_source_file om060657esi20060721_015804.cif
_cod_data_source_block irohpym
_cod_depositor_comments
;
The following automatic conversions were performed:

'_symmetry_cell_setting' value 'Monoclinic' changed to 'monoclinic'
according to /home/saulius/struct/CIF-dictionaries/cif_core.dic
dictionary named 'cif_core.dic' version 2.4.1 from 2010-06-29.

Automatic conversion script
Id: cif_fix_values 1715 2011-07-08 13:25:40Z adriana 
;
_cod_original_sg_symbol_H-M P2(1)/n
_cod_database_code 4074455

loop_
_symmetry_equiv_pos_as_xyz
'x, y, z'
'-x+1/2, y+1/2, -z+1/2'
'-x, -y, -z'
'x-1/2, -y-1/2, z-1/2'

loop_
_atom_site_label
_atom_site_type_symbol
_atom_site_fract_x
_atom_site_fract_y
_atom_site_fract_z
_atom_site_U_iso_or_equiv
_atom_site_adp_type
_atom_site_occupancy
_atom_site_symmetry_multiplicity
_atom_site_calc_flag
_atom_site_refinement_flags
Ir1 Ir 0.289223(12) 0.158420(5) 0.102921(6) 0.01559(5) Uani 1 1 d .
Cl1 Cl 0.19635(15) 1.04210(6) 0.43202(7) 0.0606(3) Uani 1 1 d .
Cl2 Cl 0.47660(12) 0.96177(6) 0.36045(7) 0.0530(3) Uani 1 1 d .
Cl3 Cl 0.12143(13) 0.92476(5) 0.30840(7) 0.0548(3) Uani 1 1 d .
O1 O 0.4781(2) 0.23203(10) 0.12618(12) 0.0190(4) Uani 1 1 d .
O2 O 0.4085(2) 0.10452(10) 0.00604(12) 0.0200(4) Uani 1 1 d .
O3 O 0.1784(2) 0.21072(10) 0.20323(12) 0.0202(4) Uani 1 1 d .
O4 O 0.0987(2) 0.08443(10) 0.08413(12) 0.0194(4) Uani 1 1 d .
O5 O 0.3978(2) 0.09380(10) 0.19989(12) 0.0225(4) Uani 1 1 d .
H5 H 0.4818 0.0713 0.1796 0.034 Uiso 1 1 calc R
N1 N 0.1754(3) 0.22381(12) 0.00510(14) 0.0172(5) Uani 1 1 d .
C1 C 0.7420(4) 0.29070(18) 0.1090(2) 0.0314(7) Uani 1 1 d .
H1A H 0.7149 0.3327 0.0703 0.047 Uiso 1 1 calc R
H1B H 0.8611 0.2746 0.1004 0.047 Uiso 1 1 calc R
H1C H 0.7312 0.3042 0.1722 0.047 Uiso 1 1 calc R
C2 C 0.6183(3) 0.23061(15) 0.08449(19) 0.0210(6) Uani 1 1 d .
C3 C 0.6597(4) 0.18068(16) 0.0185(2) 0.0246(6) Uani 1 1 d .
H3 H 0.7706 0.1865 -0.0053 0.030 Uiso 1 1 calc R
C4 C 0.5594(4) 0.12335(16) -0.01722(19) 0.0225(6) Uani 1 1 d .
C5 C 0.6286(4) 0.07744(17) -0.0909(2) 0.0307(7) Uani 1 1 d .
H5A H 0.6373 0.0270 -0.0706 0.046 Uiso 1 1 calc R
H5B H 0.7438 0.0950 -0.1050 0.046 Uiso 1 1 calc R
H5C H 0.5496 0.0804 -0.1449 0.046 Uiso 1 1 calc R
C6 C 0.0500(4) 0.18332(17) 0.24200(19) 0.0231(6) Uani 1 1 d .
C7 C -0.0201(3) 0.07798(15) 0.14007(19) 0.0216(6) Uani 1 1 d .
C8 C -0.0432(4) 0.12182(17) 0.2154(2) 0.0260(6) Uani 1 1 d .
H8 H -0.1334 0.1078 0.2527 0.031 Uiso 1 1 calc R
C9 C 0.1024(4) 0.34090(15) -0.0525(2) 0.0279(7) Uani 1 1 d .
H9 H 0.1032 0.3919 -0.0440 0.033 Uiso 1 1 calc R
C10 C 0.1034(3) 0.19474(16) -0.07184(19) 0.0219(6) Uani 1 1 d .
H10 H 0.1044 0.1436 -0.0791 0.026 Uiso 1 1 calc R
C11 C 0.0293(4) 0.31153(18) -0.1316(2) 0.0293(7) Uani 1 1 d .
H11 H -0.0188 0.3416 -0.1786 0.035 Uiso 1 1 calc R
C12 C 0.1738(3) 0.29608(15) 0.01379(18) 0.0219(6) Uani 1 1 d .
H12 H 0.2238 0.3171 0.0676 0.026 Uiso 1 1 calc R
C13 C 0.0286(3) 0.23685(17) -0.14006(19) 0.0265(7) Uani 1 1 d .
H13 H -0.0232 0.2148 -0.1928 0.032 Uiso 1 1 calc R
C14 C 0.2663(4) 0.99609(19) 0.3370(2) 0.0383(8) Uani 1 1 d .
H14 H 0.2682 1.0306 0.2852 0.046 Uiso 1 1 calc R
C15 C -0.1427(4) 0.01607(17) 0.1208(2) 0.0297(7) Uani 1 1 d .
H15A H -0.1165 -0.0067 0.0636 0.045 Uiso 1 1 calc R
H15B H -0.2624 0.0341 0.1167 0.045 Uiso 1 1 calc R
H15C H -0.1292 -0.0196 0.1696 0.045 Uiso 1 1 calc R
C16 C 0.0036(4) 0.22403(19) 0.3246(2) 0.0343(8) Uani 1 1 d .
H16A H 0.0955 0.2176 0.3723 0.052 Uiso 1 1 calc R
H16B H -0.1064 0.2055 0.3453 0.052 Uiso 1 1 calc R
H16C H -0.0088 0.2756 0.3102 0.052 Uiso 1 1 calc R

loop_
_atom_site_aniso_label
_atom_site_aniso_U_11
_atom_site_aniso_U_22
_atom_site_aniso_U_33
_atom_site_aniso_U_23
_atom_site_aniso_U_13
_atom_site_aniso_U_12
Ir1 0.01763(7) 0.01515(7) 0.01401(7) -0.00105(4) 0.00124(4) -0.00065(4)
Cl1 0.0710(7) 0.0675(7) 0.0438(6) -0.0067(5) 0.0063(5) -0.0086(6)
Cl2 0.0495(5) 0.0536(6) 0.0547(6) 0.0220(5) -0.0074(4) -0.0006(5)
Cl3 0.0664(6) 0.0449(5) 0.0508(6) 0.0114(4) -0.0177(5) -0.0226(5)
O1 0.0199(9) 0.0188(10) 0.0186(10) 0.0001(7) 0.0029(7) -0.0021(8)
O2 0.0232(9) 0.0195(10) 0.0176(9) -0.0016(8) 0.0041(7) 0.0010(8)
O3 0.0214(9) 0.0216(10) 0.0179(10) -0.0030(8) 0.0030(7) -0.0020(8)
O4 0.0216(9) 0.0183(10) 0.0185(10) -0.0011(8) 0.0027(7) -0.0027(8)
O5 0.0270(10) 0.0208(10) 0.0197(10) 0.0015(8) 0.0004(8) 0.0033(8)
N1 0.0167(10) 0.0189(11) 0.0162(11) -0.0009(9) 0.0038(8) -0.0002(9)
C1 0.0254(14) 0.0297(17) 0.0391(19) -0.0021(14) 0.0013(13) -0.0065(14)
C2 0.0193(13) 0.0205(14) 0.0232(15) 0.0065(11) 0.0010(11) 0.0001(11)
C3 0.0209(14) 0.0252(15) 0.0282(16) 0.0011(12) 0.0054(12) 0.0014(12)
C4 0.0276(15) 0.0239(15) 0.0160(14) 0.0059(11) 0.0020(11) 0.0068(12)
C5 0.0339(16) 0.0297(17) 0.0297(17) -0.0055(13) 0.0106(13) 0.0040(14)
C6 0.0198(13) 0.0278(15) 0.0218(15) -0.0034(12) 0.0020(11) 0.0036(12)
C7 0.0214(13) 0.0224(15) 0.0206(14) 0.0040(11) -0.0018(11) -0.0019(11)
C8 0.0245(14) 0.0301(17) 0.0239(16) -0.0025(12) 0.0060(11) -0.0056(13)
C9 0.0357(17) 0.0180(15) 0.0299(18) 0.0034(11) 0.0014(14) 0.0067(12)
C10 0.0216(13) 0.0219(15) 0.0224(15) -0.0007(11) 0.0034(11) -0.0046(12)
C11 0.0299(15) 0.0322(18) 0.0259(16) 0.0080(13) 0.0014(12) 0.0052(14)
C12 0.0259(14) 0.0187(14) 0.0211(14) -0.0031(11) 0.0026(11) 0.0000(12)
C13 0.0250(14) 0.0358(18) 0.0184(15) -0.0007(12) -0.0019(12) -0.0029(13)
C14 0.0461(19) 0.0348(18) 0.0333(19) 0.0100(15) -0.0028(15) -0.0085(16)
C15 0.0288(15) 0.0292(17) 0.0310(17) -0.0010(13) 0.0010(12) -0.0084(14)
C16 0.0308(16) 0.044(2) 0.0295(18) -0.0158(15) 0.0119(13) -0.0077(15)

loop_
_atom_type_symbol
_atom_type_description
_atom_type_scat_dispersion_real
_atom_type_scat_dispersion_imag
_atom_type_scat_source
C C 0.0033 0.0016 'International Tables Vol C Tables 4.2.6.8 and 6.1.1.4'
H H 0.0000 0.0000 'International Tables Vol C Tables 4.2.6.8 and 6.1.1.4'
N N 0.0061 0.0033 'International Tables Vol C Tables 4.2.6.8 and 6.1.1.4'
O O 0.0106 0.0060 'International Tables Vol C Tables 4.2.6.8 and 6.1.1.4'
Cl Cl 0.1484 0.1585 'International Tables Vol C Tables 4.2.6.8 and 6.1.1.4'
Ir Ir -1.4442 7.9887 'International Tables Vol C Tables 4.2.6.8 and 6.1.1.4'

loop_
_geom_angle_atom_site_label_1
_geom_angle_atom_site_label_2
_geom_angle_atom_site_label_3
_geom_angle
O1 Ir1 O3 83.24(8)
O1 Ir1 O4 178.05(7)
O3 Ir1 O4 95.21(7)
O1 Ir1 O5 90.64(7)
O3 Ir1 O5 86.09(8)
O4 Ir1 O5 88.07(7)
O1 Ir1 O2 95.79(7)
O3 Ir1 O2 177.58(7)
O4 Ir1 O2 85.71(7)
O5 Ir1 O2 91.71(7)
O1 Ir1 N1 89.95(8)
O3 Ir1 N1 93.39(8)
O4 Ir1 N1 91.32(8)
O5 Ir1 N1 179.16(8)
O2 Ir1 N1 88.82(8)
C2 O1 Ir1 121.92(18)
C4 O2 Ir1 121.19(18)
C6 O3 Ir1 121.20(18)
C7 O4 Ir1 121.20(17)
C12 N1 C10 118.1(2)
C12 N1 Ir1 121.65(18)
C10 N1 Ir1 120.22(18)
O1 C2 C3 126.1(3)
O1 C2 C1 114.4(3)
C3 C2 C1 119.5(3)
C2 C3 C4 128.5(3)
O2 C4 C3 126.5(3)
O2 C4 C5 114.1(3)
C3 C4 C5 119.4(3)
O3 C6 C8 126.6(3)
O3 C6 C16 113.5(3)
C8 C6 C16 119.9(3)
O4 C7 C8 126.5(3)
O4 C7 C15 114.5(2)
C8 C7 C15 119.0(3)
C6 C8 C7 127.8(3)
C12 C9 C11 119.9(3)
N1 C10 C13 122.1(3)
C9 C11 C13 117.8(3)
N1 C12 C9 122.3(3)
C10 C13 C11 119.8(3)
Cl2 C14 Cl1 109.77(18)
Cl2 C14 Cl3 110.0(2)
Cl1 C14 Cl3 109.55(19)

loop_
_geom_bond_atom_site_label_1
_geom_bond_atom_site_label_2
_geom_bond_distance
Ir1 O1 2.0075(17)
Ir1 O3 2.0081(18)
Ir1 O4 2.0138(18)
Ir1 O5 2.0148(18)
Ir1 O2 2.0153(18)
Ir1 N1 2.047(2)
Cl1 C14 1.759(4)
Cl2 C14 1.757(4)
Cl3 C14 1.763(3)
O1 C2 1.277(3)
O2 C4 1.281(3)
O3 C6 1.278(3)
O4 C7 1.278(3)
N1 C12 1.341(3)
N1 C10 1.352(3)
C1 C2 1.495(4)
C2 C3 1.397(4)
C3 C4 1.397(4)
C4 C5 1.506(4)
C6 C8 1.390(4)
C6 C16 1.500(4)
C7 C8 1.400(4)
C7 C15 1.500(4)
C9 C12 1.377(4)
C9 C11 1.384(4)
C10 C13 1.377(4)
C11 C13 1.385(4)
